data_7224109
loop_
_publ_author_name
'Ma, De-Yun'
'Qin, Liang'
'Lei, Jia-Mei'
'Liang, Yun-Qiu'
'Lin, Wei-Jie'
'Yan, Jing-Jing'
'Ding, Wan-Qiu'
'Guo, Hai-Fu'
'Ling, Yun'

_publ_section_title
;
 Structural diversity of a series of coordination polymers built from
 5-substituted isophthalic acid with or without a methyl-functionalized
 N-donor ligand
;
_journal_issue 8
_journal_name_full CrystEngComm
_journal_page_first 1363
_journal_paper_doi 10.1039/C5CE02314A
_journal_volume 18
_journal_year 2016
_chemical_formula_moiety 'C28 H36 N4 O12 Zn2'
_chemical_formula_sum 'C28 H36 N4 O12 Zn2'
_chemical_formula_weight 751.35
_chemical_name_systematic
; 
 ? 
;
_space_group_IT_number 4
_symmetry_cell_setting monoclinic
_symmetry_space_group_name_Hall 'P 2yb'
_symmetry_space_group_name_H-M 'P 1 21 1'
_atom_sites_solution_hydrogens geom
_atom_sites_solution_primary direct
_atom_sites_solution_secondary difmap
_audit_creation_method SHELXL-97
_audit_update_record
;
2015-10-29 deposited with the CCDC.
2016-01-05 downloaded from the CCDC.
;
_cell_angle_alpha 90.00
_cell_angle_beta 93.180(11)
_cell_angle_gamma 90.00
_cell_formula_units_Z 2
_cell_length_a 9.919(6)
_cell_length_b 16.851(10)
_cell_length_c 10.145(6)
_cell_measurement_temperature 296(2)
_cell_measurement_theta_max 25.20
_cell_measurement_theta_min 2.06
_cell_volume 1693.1(17)
_computing_cell_refinement SMART
_computing_data_collection 'SMART (Bruker, 2008)'
_computing_data_reduction 'SAINT (Bruker, 2008)'
_computing_molecular_graphics SHELXTL
_computing_publication_material SHELXTL
_computing_structure_refinement SHELXTL
_computing_structure_solution 'SHELXTL (Bruker, 2008)'
_diffrn_ambient_temperature 296(2)
_diffrn_measured_fraction_theta_full 0.991
_diffrn_measured_fraction_theta_max 0.991
_diffrn_measurement_device_type 'Bruker Smart Apex Duo CCD'
_diffrn_measurement_method 'phi and omega scans'
_diffrn_radiation_monochromator graphite
_diffrn_radiation_source 'fine-focus sealed tube'
_diffrn_radiation_type MoK\a
_diffrn_radiation_wavelength 0.71073
_diffrn_reflns_av_R_equivalents 0.0802
_diffrn_reflns_av_sigmaI/netI 0.1121
_diffrn_reflns_limit_h_max 11
_diffrn_reflns_limit_h_min -11
_diffrn_reflns_limit_k_max 20
_diffrn_reflns_limit_k_min -18
_diffrn_reflns_limit_l_max 12
_diffrn_reflns_limit_l_min -11
_diffrn_reflns_number 10484
_diffrn_reflns_theta_full 25.20
_diffrn_reflns_theta_max 25.20
_diffrn_reflns_theta_min 2.06
_exptl_absorpt_coefficient_mu 1.480
_exptl_absorpt_correction_T_max 0.7765
_exptl_absorpt_correction_T_min 0.7365
_exptl_absorpt_correction_type multi-scan
_exptl_absorpt_process_details sadabs
_exptl_crystal_colour colorless
_exptl_crystal_density_diffrn 1.474
_exptl_crystal_density_method 'not measured'
_exptl_crystal_description block
_exptl_crystal_F_000 776
_exptl_crystal_size_max 0.22
_exptl_crystal_size_mid 0.20
_exptl_crystal_size_min 0.18
_refine_diff_density_max 0.755
_refine_diff_density_min -0.913
_refine_diff_density_rms 0.107
_refine_ls_abs_structure_details 'Flack H D (1983), Acta Cryst. A39, 876-881'
_refine_ls_abs_structure_Flack 0.00
_refine_ls_extinction_method none
_refine_ls_goodness_of_fit_ref 0.977
_refine_ls_hydrogen_treatment mixed
_refine_ls_matrix_type full
_refine_ls_number_parameters 465
_refine_ls_number_reflns 5290
_refine_ls_number_restraints 115
_refine_ls_restrained_S_all 0.969
_refine_ls_R_factor_all 0.1087
_refine_ls_R_factor_gt 0.0651
_refine_ls_shift/su_max 0.000
_refine_ls_shift/su_mean 0.000
_refine_ls_structure_factor_coef Fsqd
_refine_ls_weighting_details 'calc w=1/[\s^2^(Fo^2^)+(0.0993P)^2^+0.0000P] where P=(Fo^2^+2Fc^2^)/3'
_refine_ls_weighting_scheme calc
_refine_ls_wR_factor_gt 0.1509
_refine_ls_wR_factor_ref 0.1771
_reflns_number_gt 3613
_reflns_number_total 5290
_reflns_threshold_expression >2sigma(I)
_cod_data_source_file c5ce02314a2.cif
_cod_data_source_block 1
_cod_depositor_comments
;
The following automatic conversions were performed:

'_symmetry_cell_setting' value 'Monoclinic' changed to 'monoclinic'
according to
/usr/data/users/saulius/crontab/automatic-downloads/rss-feeds/RSC/lib/dictionaries/cif_core.dic
dictionary named 'cif_core.dic' version 2.4.2 from 2011-04-26.

Automatic conversion script
Id: cif_fix_values 4268 2015-11-12 08:31:59Z antanas 

 Adding full bibliography for 7224103--7224111.cif.
;
_cod_original_sg_symbol_Hall '-P 2yb'
_cod_original_sg_symbol_H-M P21
_cod_database_code 7224109

loop_
_symmetry_equiv_pos_as_xyz
'x, y, z'
'-x, y+1/2, -z'

loop_
_atom_site_label
_atom_site_type_symbol
_atom_site_fract_x
_atom_site_fract_y
_atom_site_fract_z
_atom_site_U_iso_or_equiv
_atom_site_adp_type
_atom_site_occupancy
_atom_site_symmetry_multiplicity
_atom_site_calc_flag
_atom_site_refinement_flags
_atom_site_disorder_assembly
_atom_site_disorder_group
C1 C 0.9376(10) 0.3625(6) -0.3366(9) 0.042(2) Uani 1 1 d . . .
C2 C 0.8686(9) 0.3830(5) -0.4544(9) 0.037(2) Uani 1 1 d . . .
H2 H 0.7865 0.4096 -0.4538 0.044 Uiso 1 1 calc R . .
C3 C 0.9239(11) 0.3633(7) -0.5740(9) 0.045(2) Uani 1 1 d . . .
C4 C 1.0446(11) 0.3239(8) -0.5737(13) 0.066(4) Uani 1 1 d . . .
H4 H 1.0810 0.3115 -0.6537 0.079 Uiso 1 1 calc R . .
C5 C 1.1113(13) 0.3029(8) -0.4614(11) 0.062(3) Uani 1 1 d . . .
H5 H 1.1917 0.2748 -0.4645 0.074 Uiso 1 1 calc R . .
C6 C 0.8788(11) 0.3833(6) -0.2070(9) 0.046(3) Uani 1 1 d . . .
C7 C 0.8437(12) 0.3875(7) -0.7016(9) 0.049(3) Uani 1 1 d . . .
C8 C 0.4210(11) 0.2783(6) 0.0334(9) 0.045(3) Uani 1 1 d . . .
C9 C 0.4181(9) 0.2032(5) -0.0135(9) 0.033(2) Uani 1 1 d . . .
H9 H 0.4966 0.1798 -0.0414 0.040 Uiso 1 1 calc R . .
C10 C 0.2990(11) 0.1617(6) -0.0199(9) 0.044(2) Uani 1 1 d . . .
C11 C 0.1829(11) 0.1979(6) 0.0180(11) 0.046(2) Uani 1 1 d . . .
H11 H 0.1021 0.1698 0.0138 0.055 Uiso 1 1 calc R . .
C12 C 0.1846(11) 0.2731(8) 0.0607(11) 0.053(3) Uani 1 1 d . . .
H12 H 0.1055 0.2970 0.0859 0.064 Uiso 1 1 calc R . .
C13 C 0.3045(12) 0.3151(6) 0.0671(12) 0.053(3) Uani 1 1 d . . .
H13 H 0.3062 0.3679 0.0940 0.064 Uiso 1 1 calc R . .
C14 C 0.5542(11) 0.3236(6) 0.0353(9) 0.040(2) Uani 1 1 d . . .
C15 C 0.2990(10) 0.0763(6) -0.0674(9) 0.037(2) Uani 1 1 d . . .
C16 C 0.3128(12) 0.5610(7) 0.2201(11) 0.054(3) Uani 1 1 d . . .
H16 H 0.3778 0.6006 0.2154 0.064 Uiso 1 1 calc R . .
C17 C 0.0823(14) 0.5276(9) 0.2343(19) 0.093(5) Uani 1 1 d . . .
H17A H 0.0228 0.5294 0.1564 0.140 Uiso 1 1 calc R . .
H17B H 0.0323 0.5391 0.3103 0.140 Uiso 1 1 calc R . .
H17C H 0.1214 0.4756 0.2432 0.140 Uiso 1 1 calc R . .
C18 C 0.1463(15) 0.6685(8) 0.2285(19) 0.095(6) Uani 1 1 d . . .
H18A H 0.1222 0.6817 0.3161 0.143 Uiso 1 1 calc R . .
H18B H 0.0704 0.6775 0.1675 0.143 Uiso 1 1 calc R . .
H18C H 0.2206 0.7011 0.2048 0.143 Uiso 1 1 calc R . .
C19 C 0.6633(15) 0.5593(7) 0.4750(11) 0.063(3) Uani 1 1 d . B .
H19A H 0.7366 0.5636 0.4221 0.075 Uiso 0.67(5) 1 calc PR A 1
H19B H 0.7365 0.5638 0.4220 0.075 Uiso 0.33(5) 1 d PR A 2
C20A C 0.5727(17) 0.5733(10) 0.6882(15) 0.093(5) Uani 1 1 d . B 1
H20A H 0.5693 0.6197 0.7430 0.140 Uiso 1 1 calc R B 1
H20B H 0.5893 0.5274 0.7427 0.140 Uiso 1 1 calc R B 1
H20C H 0.4882 0.5672 0.6384 0.140 Uiso 1 1 calc R B 1
C21A C 0.8106(16) 0.6041(9) 0.6554(15) 0.088(5) Uani 1 1 d . B 1
H21A H 0.8781 0.5919 0.5942 0.131 Uiso 1 1 calc R B 1
H21B H 0.8292 0.5752 0.7359 0.131 Uiso 1 1 calc R B 1
H21C H 0.8117 0.6600 0.6736 0.131 Uiso 1 1 calc R B 1
C22 C 0.4658(15) 0.3646(8) 0.4645(12) 0.080(4) Uani 1 1 d D B 1
H22A H 0.4229 0.4095 0.4951 0.097 Uiso 0.71(5) 1 calc PR C 1
H22B H 0.4228 0.4095 0.4950 0.097 Uiso 0.29(5) 1 d PR C 2
C23A C 0.564(3) 0.2343(12) 0.509(2) 0.104(6) Uani 0.71(5) 1 d PDU B 1
H23A H 0.5049 0.1893 0.5137 0.156 Uiso 0.71(5) 1 calc PR C 1
H23B H 0.6429 0.2260 0.5660 0.156 Uiso 0.71(5) 1 calc PR C 1
H23C H 0.5898 0.2406 0.4196 0.156 Uiso 0.71(5) 1 calc PR C 1
C24A C 0.479(4) 0.3139(14) 0.6894(14) 0.107(7) Uani 0.71(5) 1 d PDU B 1
H24A H 0.5586 0.2952 0.7372 0.161 Uiso 0.71(5) 1 calc PR C 1
H24B H 0.4023 0.2835 0.7144 0.161 Uiso 0.71(5) 1 calc PR C 1
H24C H 0.4646 0.3689 0.7097 0.161 Uiso 0.71(5) 1 calc PR C 1
C23B C 0.611(5) 0.255(3) 0.538(6) 0.100(8) Uani 0.29(5) 1 d PDU B 2
H23D H 0.6170 0.2386 0.4482 0.150 Uiso 0.29(5) 1 calc PR C 2
H23E H 0.6033 0.2090 0.5934 0.150 Uiso 0.29(5) 1 calc PR C 2
H23F H 0.6912 0.2840 0.5660 0.150 Uiso 0.29(5) 1 calc PR C 2
C24B C 0.423(6) 0.297(3) 0.670(4) 0.096(8) Uani 0.29(5) 1 d PDU B 2
H24D H 0.3519 0.3355 0.6706 0.144 Uiso 0.29(5) 1 calc PR C 2
H24E H 0.4853 0.3056 0.7448 0.144 Uiso 0.29(5) 1 calc PR C 2
H24F H 0.3859 0.2446 0.6745 0.144 Uiso 0.29(5) 1 calc PR C 2
C25 C 0.819(2) 0.0538(12) 0.370(3) 0.137(9) Uani 1 1 d D A .
H25A H 0.8213 -0.0002 0.3888 0.164 Uiso 0.67(5) 1 calc PR A 1
H25B H 0.8203 -0.0002 0.3885 0.164 Uiso 0.33(5) 1 d PR A 2
C26A C 0.817(4) 0.1575(11) 0.205(3) 0.134(8) Uani 0.67(5) 1 d PDU A 1
H26A H 0.8290 0.1905 0.2822 0.201 Uiso 0.67(5) 1 calc PR A 1
H26B H 0.7360 0.1730 0.1555 0.201 Uiso 0.67(5) 1 calc PR A 1
H26C H 0.8929 0.1636 0.1516 0.201 Uiso 0.67(5) 1 calc PR A 1
C27A C 0.780(5) 0.0183(14) 0.140(3) 0.142(8) Uani 0.67(5) 1 d PDU A 1
H27A H 0.8555 0.0167 0.0852 0.214 Uiso 0.67(5) 1 calc PR A 1
H27B H 0.7003 0.0334 0.0883 0.214 Uiso 0.67(5) 1 calc PR A 1
H27C H 0.7670 -0.0332 0.1780 0.214 Uiso 0.67(5) 1 calc PR A 1
C26B C 0.753(9) 0.153(2) 0.207(3) 0.131(9) Uani 0.33(5) 1 d PDU A 2
H26D H 0.6587 0.1487 0.1821 0.197 Uiso 0.33(5) 1 calc PR A 2
H26E H 0.8004 0.1730 0.1341 0.197 Uiso 0.33(5) 1 calc PR A 2
H26F H 0.7654 0.1889 0.2805 0.197 Uiso 0.33(5) 1 calc PR A 2
C27B C 0.869(9) 0.031(4) 0.142(3) 0.133(9) Uani 0.33(5) 1 d PDU A 2
H27D H 0.9161 -0.0134 0.1808 0.200 Uiso 0.33(5) 1 calc PR A 2
H27E H 0.9314 0.0651 0.1000 0.200 Uiso 0.33(5) 1 calc PR A 2
H27F H 0.8007 0.0134 0.0785 0.200 Uiso 0.33(5) 1 calc PR A 2
C36 C 1.0626(11) 0.3225(7) -0.3406(12) 0.055(3) Uani 1 1 d . . .
H36 H 1.1115 0.3094 -0.2627 0.066 Uiso 1 1 calc R . .
N1 N 0.1860(9) 0.5844(6) 0.2239(10) 0.056(3) Uani 1 1 d . . .
N2 N 0.6799(12) 0.5818(7) 0.5990(11) 0.077(3) Uani 1 1 d . . .
N3 N 0.4941(12) 0.3052(7) 0.5495(10) 0.088(4) Uani 1 1 d DU . .
N4 N 0.8059(16) 0.0757(8) 0.245(2) 0.122(5) Uani 1 1 d DU . .
O1 O 0.9454(9) 0.3708(6) -0.1011(7) 0.073(3) Uani 1 1 d . . .
O2 O 0.7597(8) 0.4094(6) -0.2066(7) 0.062(2) Uani 1 1 d . . .
O3 O 0.7469(8) 0.4309(5) -0.6892(7) 0.063(2) Uani 1 1 d . . .
O4 O 0.8886(8) 0.3632(5) -0.8066(7) 0.0546(19) Uani 1 1 d . . .
O5 O 0.6577(8) 0.2897(5) -0.0027(9) 0.062(2) Uani 1 1 d . . .
O6 O 0.5595(7) 0.3965(5) 0.0722(6) 0.0500(16) Uani 1 1 d . . .
O7 O 0.3884(7) 0.0598(4) -0.1455(7) 0.0507(18) Uani 1 1 d . . .
O8 O 0.2124(8) 0.0293(5) -0.0291(7) 0.0505(18) Uani 1 1 d . . .
O9 O 0.3523(8) 0.4937(5) 0.2221(9) 0.064(2) Uani 1 1 d . . .
O10 O 0.5552(8) 0.5324(5) 0.4238(8) 0.062(2) Uani 1 1 d . . .
O11 O 0.4935(10) 0.3627(6) 0.3504(8) 0.075(2) Uani 1 1 d . . .
O12 O 0.828(3) 0.0993(19) 0.459(3) 0.274(17) Uani 1 1 d . . .
Zn1 Zn 0.78323(10) 0.40259(8) 0.01932(8) 0.0271(2) Uani 1 1 d . . .
Zn2 Zn 0.55260(13) 0.46171(10) 0.24613(11) 0.0513(4) Uani 1 1 d . . .

loop_
_atom_site_aniso_label
_atom_site_aniso_U_11
_atom_site_aniso_U_22
_atom_site_aniso_U_33
_atom_site_aniso_U_23
_atom_site_aniso_U_13
_atom_site_aniso_U_12
C1 0.048(6) 0.048(6) 0.030(5) -0.001(4) 0.007(4) -0.010(5)
C2 0.043(5) 0.028(6) 0.038(5) 0.006(4) 0.003(4) 0.000(4)
C3 0.058(6) 0.048(6) 0.029(5) 0.002(4) -0.001(4) -0.008(5)
C4 0.044(7) 0.093(10) 0.061(8) 0.001(7) 0.012(6) 0.017(7)
C5 0.056(7) 0.081(9) 0.047(7) 0.007(6) -0.004(6) 0.012(7)
C6 0.065(7) 0.042(7) 0.029(5) 0.003(4) -0.003(5) -0.019(5)
C7 0.068(7) 0.054(8) 0.024(5) 0.003(4) -0.002(5) -0.013(6)
C8 0.063(7) 0.042(6) 0.030(5) 0.002(4) -0.003(5) -0.005(5)
C9 0.040(5) 0.026(5) 0.033(5) -0.006(4) 0.004(4) -0.008(4)
C10 0.061(7) 0.038(6) 0.033(5) 0.001(4) -0.005(5) 0.004(5)
C11 0.043(6) 0.045(6) 0.049(6) -0.008(5) 0.000(5) 0.007(5)
C12 0.039(6) 0.067(8) 0.054(7) -0.005(6) 0.005(5) 0.008(6)
C13 0.065(8) 0.035(6) 0.059(7) -0.007(5) 0.000(6) 0.014(6)
C14 0.061(7) 0.036(6) 0.025(5) -0.001(4) 0.002(4) -0.001(5)
C15 0.049(6) 0.029(5) 0.034(5) -0.006(4) -0.002(5) -0.005(5)
C16 0.059(7) 0.047(7) 0.055(7) -0.005(5) 0.002(6) -0.011(6)
C17 0.059(8) 0.069(10) 0.151(17) 0.003(10) 0.003(10) -0.012(7)
C18 0.078(10) 0.050(8) 0.153(17) 0.004(9) -0.036(10) 0.008(8)
C19 0.095(10) 0.053(7) 0.040(6) -0.013(5) -0.005(7) 0.008(7)
C20A 0.132(13) 0.089(11) 0.058(9) -0.019(8) 0.014(9) 0.034(10)
C21A 0.121(13) 0.066(9) 0.073(10) -0.020(7) -0.018(9) -0.011(9)
C22 0.114(11) 0.076(9) 0.050(8) 0.024(7) -0.009(8) -0.020(9)
C23A 0.100(14) 0.102(13) 0.107(12) 0.023(11) -0.025(11) -0.047(10)
C24A 0.115(15) 0.144(14) 0.061(8) 0.030(10) -0.016(10) -0.057(13)
C23B 0.094(15) 0.107(17) 0.095(15) 0.038(15) -0.027(14) -0.043(12)
C24B 0.109(16) 0.123(17) 0.053(12) 0.035(14) -0.025(12) -0.054(15)
C25 0.113(16) 0.16(2) 0.14(2) 0.051(18) 0.032(16) 0.056(16)
C26A 0.112(17) 0.124(12) 0.165(17) 0.000(13) 0.004(14) 0.024(15)
C27A 0.136(18) 0.133(15) 0.155(17) -0.022(12) -0.021(15) 0.045(15)
C26B 0.114(19) 0.116(15) 0.162(18) -0.003(15) -0.002(17) 0.025(15)
C27B 0.124(19) 0.124(17) 0.149(18) -0.017(14) -0.012(16) 0.037(16)
C36 0.054(7) 0.058(7) 0.051(7) 0.007(5) -0.009(5) 0.003(6)
N1 0.041(5) 0.054(6) 0.073(7) -0.015(5) 0.001(5) 0.002(5)
N2 0.106(9) 0.072(7) 0.052(7) -0.018(5) -0.014(6) 0.016(7)
N3 0.094(8) 0.106(9) 0.061(6) 0.034(6) -0.020(6) -0.042(7)
N4 0.112(11) 0.119(11) 0.133(13) -0.005(9) -0.011(10) 0.034(10)
O1 0.073(5) 0.112(8) 0.034(4) 0.011(4) -0.002(4) 0.010(5)
O2 0.072(5) 0.073(5) 0.040(4) 0.003(5) 0.001(3) 0.016(5)
O3 0.063(5) 0.076(6) 0.047(4) 0.004(4) -0.013(4) 0.024(4)
O4 0.069(5) 0.061(5) 0.034(4) -0.004(3) 0.008(3) -0.013(4)
O5 0.063(5) 0.042(4) 0.084(6) -0.020(4) 0.022(4) -0.010(4)
O6 0.071(4) 0.044(4) 0.035(3) -0.012(4) 0.009(3) -0.005(4)
O7 0.060(4) 0.041(4) 0.052(4) -0.003(3) 0.009(4) 0.002(4)
O8 0.056(4) 0.047(4) 0.050(4) -0.001(4) 0.010(4) -0.007(4)
O9 0.057(5) 0.056(5) 0.078(6) -0.027(4) 0.006(4) 0.009(4)
O10 0.064(5) 0.076(6) 0.046(4) -0.026(4) -0.004(4) 0.013(4)
O11 0.108(7) 0.075(6) 0.046(5) 0.005(4) 0.026(5) 0.011(5)
O12 0.35(4) 0.30(4) 0.17(2) -0.11(2) 0.02(2) 0.05(3)
Zn1 0.0380(5) 0.0262(4) 0.0171(4) 0.0008(5) 0.0027(3) 0.0032(6)
Zn2 0.0632(8) 0.0492(7) 0.0417(7) 0.0000(6) 0.0027(6) 0.0035(7)

loop_
_atom_type_symbol
_atom_type_description
_atom_type_scat_dispersion_real
_atom_type_scat_dispersion_imag
_atom_type_scat_source
C C 0.0033 0.0016 'International Tables Vol C Tables 4.2.6.8 and 6.1.1.4'
H H 0.0000 0.0000 'International Tables Vol C Tables 4.2.6.8 and 6.1.1.4'
N N 0.0061 0.0033 'International Tables Vol C Tables 4.2.6.8 and 6.1.1.4'
O O 0.0106 0.0060 'International Tables Vol C Tables 4.2.6.8 and 6.1.1.4'
Zn Zn 0.2839 1.4301 'International Tables Vol C Tables 4.2.6.8 and 6.1.1.4'

loop_
_geom_angle_atom_site_label_1
_geom_angle_atom_site_label_2
_geom_angle_atom_site_label_3
_geom_angle
_geom_angle_site_symmetry_1
_geom_angle_site_symmetry_3
C2 C1 C36 119.1(9) . .
C2 C1 C6 119.8(9) . .
C36 C1 C6 121.2(9) . .
C1 C2 C3 119.3(9) . .
C1 C2 H2 120.3 . .
C3 C2 H2 120.3 . .
C4 C3 C2 119.9(10) . .
C4 C3 C7 122.9(10) . .
C2 C3 C7 117.3(9) . .
C5 C4 C3 121.6(12) . .
C5 C4 H4 119.2 . .
C3 C4 H4 119.2 . .
C4 C5 C36 120.9(12) . .
C4 C5 H5 119.6 . .
C36 C5 H5 119.6 . .
O1 C6 O2 120.5(10) . .
O1 C6 C1 120.0(10) . .
O2 C6 C1 119.5(8) . .
O3 C7 O4 127.3(10) . .
O3 C7 C3 116.5(9) . .
O4 C7 C3 116.1(10) . .
C9 C8 C13 120.7(10) . .
C9 C8 C14 118.3(10) . .
C13 C8 C14 120.8(9) . .
C8 C9 C10 119.7(9) . .
C8 C9 H9 120.2 . .
C10 C9 H9 120.2 . .
C9 C10 C11 119.5(9) . .
C9 C10 C15 118.9(9) . .
C11 C10 C15 121.5(10) . .
C12 C11 C10 120.9(10) . .
C12 C11 H11 119.5 . .
C10 C11 H11 119.5 . .
C11 C12 C13 119.6(10) . .
C11 C12 H12 120.2 . .
C13 C12 H12 120.2 . .
C8 C13 C12 119.4(10) . .
C8 C13 H13 120.3 . .
C12 C13 H13 120.3 . .
O5 C14 O6 120.3(10) . .
O5 C14 C8 119.4(9) . .
O6 C14 C8 120.2(9) . .
O8 C15 O7 125.4(9) . .
O8 C15 C10 119.5(9) . .
O7 C15 C10 115.1(9) . .
O9 C16 N1 126.3(11) . .
O9 C16 H16 116.9 . .
N1 C16 H16 116.9 . .
N1 C17 H17A 109.5 . .
N1 C17 H17B 109.5 . .
H17A C17 H17B 109.5 . .
N1 C17 H17C 109.5 . .
H17A C17 H17C 109.5 . .
H17B C17 H17C 109.5 . .
N1 C18 H18A 109.5 . .
N1 C18 H18B 109.5 . .
H18A C18 H18B 109.5 . .
N1 C18 H18C 109.5 . .
H18A C18 H18C 109.5 . .
H18B C18 H18C 109.5 . .
O10 C19 N2 124.1(13) . .
O10 C19 H19A 118.0 . .
N2 C19 H19A 118.0 . .
O10 C19 H19B 118.0 . .
N2 C19 H19B 118.0 . .
H19A C19 H19B 0.2 . .
N2 C20A H20A 109.5 . .
N2 C20A H20B 109.5 . .
N2 C20A H20C 109.5 . .
N2 C21A H21A 109.5 . .
N2 C21A H21B 109.5 . .
N2 C21A H21C 109.5 . .
O11 C22 N3 123.1(12) . .
O11 C22 H22A 118.4 . .
N3 C22 H22A 118.4 . .
O11 C22 H22B 118.3 . .
N3 C22 H22B 118.5 . .
H22A C22 H22B 0.1 . .
N3 C23A H23A 109.5 . .
N3 C23A H23B 109.5 . .
N3 C23A H23C 109.5 . .
N3 C24A H24A 109.5 . .
N3 C24A H24B 109.5 . .
N3 C24A H24C 109.5 . .
N3 C23B H23D 109.5 . .
N3 C23B H23E 109.5 . .
H23D C23B H23E 109.5 . .
N3 C23B H23F 109.5 . .
H23D C23B H23F 109.5 . .
H23E C23B H23F 109.5 . .
N3 C24B H24D 109.5 . .
N3 C24B H24E 109.5 . .
H24D C24B H24E 109.5 . .
N3 C24B H24F 109.5 . .
H24D C24B H24F 109.5 . .
H24E C24B H24F 109.5 . .
O12 C25 N4 123(2) . .
O12 C25 H25A 118.3 . .
N4 C25 H25A 118.3 . .
O12 C25 H25B 118.5 . .
N4 C25 H25B 118.1 . .
H25A C25 H25B 0.6 . .
N4 C26A H26A 109.5 . .
N4 C26A H26B 109.5 . .
N4 C26A H26C 109.5 . .
N4 C27A H27A 109.5 . .
N4 C27A H27B 109.5 . .
N4 C27A H27C 109.5 . .
N4 C26B H26D 109.5 . .
N4 C26B H26E 109.5 . .
H26D C26B H26E 109.5 . .
N4 C26B H26F 109.5 . .
H26D C26B H26F 109.5 . .
H26E C26B H26F 109.5 . .
N4 C27B H27D 109.5 . .
N4 C27B H27E 109.5 . .
H27D C27B H27E 109.5 . .
N4 C27B H27F 109.5 . .
H27D C27B H27F 109.5 . .
H27E C27B H27F 109.5 . .
C5 C36 C1 119.3(10) . .
C5 C36 H36 120.4 . .
C1 C36 H36 120.4 . .
C16 N1 C17 119.9(11) . .
C16 N1 C18 123.0(11) . .
C17 N1 C18 116.9(11) . .
C19 N2 C21A 121.2(13) . .
C19 N2 C20A 121.0(13) . .
C21A N2 C20A 117.2(12) . .
C22 N3 C24A 121.7(9) . .
C22 N3 C23B 121.7(9) . .
C24A N3 C23B 105(2) . .
C22 N3 C24B 121.3(9) . .
C24A N3 C24B 26(2) . .
C23B N3 C24B 116.1(15) . .
C22 N3 C23A 121.1(9) . .
C24A N3 C23A 116.3(14) . .
C23B N3 C23A 26(3) . .
C24B N3 C23A 115.0(19) . .
C25 N4 C26A 122.1(12) . .
C25 N4 C27B 121.5(12) . .
C26A N4 C27B 104(3) . .
C25 N4 C27A 121.4(12) . .
C26A N4 C27A 117(2) . .
C27B N4 C27A 37(3) . .
C25 N4 C26B 121.3(12) . .
C26A N4 C26B 25(3) . .
C27B N4 C26B 116(2) . .
C27A N4 C26B 111(3) . .
C6 O1 Zn1 94.1(7) . .
C6 O2 Zn1 86.7(5) . .
C7 O3 Zn2 147.6(7) . 1_554
C7 O4 Zn1 115.4(7) . 1_554
C14 O5 Zn1 92.4(6) . .
C14 O6 Zn2 138.5(6) . .
C14 O6 Zn1 89.9(6) . .
Zn2 O6 Zn1 104.5(3) . .
C15 O7 Zn2 136.7(7) . 2_645
C15 O8 Zn1 129.6(7) . 2_645
C16 O9 Zn2 124.2(8) . .
C19 O10 Zn2 121.1(8) . .
C22 O11 Zn2 123.5(9) . .
O4 Zn1 O8 105.5(3) 1_556 2_655
O4 Zn1 O1 92.6(3) 1_556 .
O8 Zn1 O1 105.2(3) 2_655 .
O4 Zn1 O5 93.6(3) 1_556 .
O8 Zn1 O5 148.0(3) 2_655 .
O1 Zn1 O5 99.1(3) . .
O4 Zn1 O2 150.5(3) 1_556 .
O8 Zn1 O2 89.8(3) 2_655 .
O1 Zn1 O2 58.7(3) . .
O5 Zn1 O2 85.3(3) . .
O4 Zn1 O6 103.3(3) 1_556 .
O8 Zn1 O6 92.9(3) 2_655 .
O1 Zn1 O6 151.8(3) . .
O5 Zn1 O6 57.3(3) . .
O2 Zn1 O6 100.8(3) . .
O7 Zn2 O9 91.7(3) 2_655 .
O7 Zn2 O3 94.2(3) 2_655 1_556
O9 Zn2 O3 168.3(3) . 1_556
O7 Zn2 O11 179.3(3) 2_655 .
O9 Zn2 O11 88.5(4) . .
O3 Zn2 O11 85.5(4) 1_556 .
O7 Zn2 O6 88.8(3) 2_655 .
O9 Zn2 O6 96.6(3) . .
O3 Zn2 O6 93.6(3) 1_556 .
O11 Zn2 O6 91.8(3) . .
O7 Zn2 O10 88.9(3) 2_655 .
O9 Zn2 O10 85.5(3) . .
O3 Zn2 O10 84.6(3) 1_556 .
O11 Zn2 O10 90.5(4) . .
O6 Zn2 O10 177.0(3) . .

loop_
_geom_bond_atom_site_label_1
_geom_bond_atom_site_label_2
_geom_bond_distance
_geom_bond_site_symmetry_2
C1 C2 1.387(13) .
C1 C36 1.414(15) .
C1 C6 1.509(14) .
C2 C3 1.399(14) .
C2 H2 0.9300 .
C3 C4 1.369(16) .
C3 C7 1.536(13) .
C4 C5 1.333(17) .
C4 H4 0.9300 .
C5 C36 1.382(17) .
C5 H5 0.9300 .
C6 O1 1.247(12) .
C6 O2 1.260(13) .
C7 O3 1.219(13) .
C7 O4 1.246(12) .
C8 C9 1.351(14) .
C8 C13 1.371(15) .
C8 C14 1.525(15) .
C9 C10 1.371(14) .
C9 H9 0.9300 .
C10 C11 1.377(15) .
C10 C15 1.518(14) .
C11 C12 1.339(16) .
C11 H11 0.9300 .
C12 C13 1.383(16) .
C12 H12 0.9300 .
C13 H13 0.9300 .
C14 O5 1.254(13) .
C14 O6 1.286(12) .
C15 O8 1.246(12) .
C15 O7 1.254(11) .
C16 O9 1.200(13) .
C16 N1 1.320(15) .
C16 H16 0.9300 .
C17 N1 1.413(16) .
C17 H17A 0.9600 .
C17 H17B 0.9600 .
C17 H17C 0.9600 .
C18 N1 1.473(17) .
C18 H18A 0.9600 .
C18 H18B 0.9600 .
C18 H18C 0.9600 .
C19 O10 1.251(15) .
C19 N2 1.316(15) .
C19 H19A 0.9300 .
C19 H19B 0.9300 .
C20A N2 1.441(19) .
C20A H20A 0.9600 .
C20A H20B 0.9600 .
C20A H20C 0.9600 .
C21A N2 1.438(17) .
C21A H21A 0.9600 .
C21A H21B 0.9600 .
C21A H21C 0.9600 .
C22 O11 1.205(14) .
C22 N3 1.341(17) .
C22 H22A 0.9300 .
C22 H22B 0.9300 .
C23A N3 1.452(14) .
C23A H23A 0.9600 .
C23A H23B 0.9600 .
C23A H23C 0.9600 .
C24A N3 1.443(14) .
C24A H24A 0.9600 .
C24A H24B 0.9600 .
C24A H24C 0.9600 .
C23B N3 1.447(14) .
C23B H23D 0.9600 .
C23B H23E 0.9600 .
C23B H23F 0.9600 .
C24B N3 1.450(14) .
C24B H24D 0.9600 .
C24B H24E 0.9600 .
C24B H24F 0.9600 .
C25 O12 1.18(3) .
C25 N4 1.32(3) .
C25 H25A 0.9300 .
C25 H25B 0.9300 .
C26A N4 1.443(18) .
C26A H26A 0.9600 .
C26A H26B 0.9600 .
C26A H26C 0.9600 .
C27A N4 1.448(18) .
C27A H27A 0.9600 .
C27A H27B 0.9600 .
C27A H27C 0.9600 .
C26B N4 1.449(19) .
C26B H26D 0.9600 .
C26B H26E 0.9600 .
C26B H26F 0.9600 .
C27B N4 1.448(18) .
C27B H27D 0.9600 .
C27B H27E 0.9600 .
C27B H27F 0.9600 .
C36 H36 0.9300 .
O1 Zn1 2.141(9) .
O2 Zn1 2.293(7) .
O3 Zn2 2.068(8) 1_554
O4 Zn1 2.109(7) 1_554
O5 Zn1 2.278(8) .
O6 Zn2 2.083(7) .
O6 Zn1 2.314(7) .
O7 Zn2 2.045(8) 2_645
O8 Zn1 2.137(8) 2_645
O9 Zn2 2.060(8) .
O10 Zn2 2.160(7) .
O11 Zn2 2.078(9) .
Zn1 O4 2.109(7) 1_556
Zn1 O8 2.137(8) 2_655
Zn2 O7 2.045(8) 2_655
Zn2 O3 2.068(8) 1_556
